data_7023295
loop_
_publ_author_name
'Cao, Yanyuan'
'Chen, Yanmei'
'Li, Lei'
'Gao, Dandan'
'Liu, Wei'
'Hu, Hailiang'
'Li, Wu'
'Li, Yahong'

_publ_section_title
;
 A Co16 cluster and a 1-D Mn chain complex supported by benzohydroxamic
 acid.
;
_journal_issue 30
_journal_name_full 'Dalton transactions (Cambridge, England : 2003)'
_journal_page_first 10912
_journal_page_last 10918
_journal_paper_doi 10.1039/c3dt51140e
_journal_volume 42
_journal_year 2013
_chemical_formula_moiety 'C14 H12 Mn N2 O4, 2(C H4 O)'
_chemical_formula_sum 'C16 H20 Mn N2 O6'
_chemical_formula_weight 391.28
_chemical_name_systematic
;
?
;
_space_group_IT_number 37
_symmetry_cell_setting orthorhombic
_symmetry_space_group_name_Hall 'C 2 -2c'
_symmetry_space_group_name_H-M 'C c c 2'
_atom_sites_solution_hydrogens geom
_atom_sites_solution_primary direct
_atom_sites_solution_secondary difmap
_audit_creation_method SHELXL-97
_cell_angle_alpha 90.00
_cell_angle_beta 90.00
_cell_angle_gamma 90.00
_cell_formula_units_Z 4
_cell_length_a 15.528(4)
_cell_length_b 17.993(5)
_cell_length_c 6.5946(16)
_cell_measurement_temperature 296(2)
_cell_volume 1842.5(8)
_computing_structure_refinement 'SHELXL-97 (Sheldrick, 1997)'
_computing_structure_solution 'SHELXS-97 (Sheldrick, 1990)'
_diffrn_ambient_temperature 296(2)
_diffrn_measured_fraction_theta_full 0.997
_diffrn_measured_fraction_theta_max 0.997
_diffrn_radiation_monochromator graphite
_diffrn_radiation_source 'fine-focus sealed tube'
_diffrn_radiation_type MoK\a
_diffrn_radiation_wavelength 0.71073
_diffrn_reflns_av_R_equivalents 0.0359
_diffrn_reflns_av_sigmaI/netI 0.0418
_diffrn_reflns_limit_h_max 16
_diffrn_reflns_limit_h_min -20
_diffrn_reflns_limit_k_max 23
_diffrn_reflns_limit_k_min -23
_diffrn_reflns_limit_l_max 8
_diffrn_reflns_limit_l_min -8
_diffrn_reflns_number 6308
_diffrn_reflns_theta_full 28.24
_diffrn_reflns_theta_max 28.24
_diffrn_reflns_theta_min 1.73
_exptl_absorpt_coefficient_mu 0.749
_exptl_absorpt_correction_T_max 0.9356
_exptl_absorpt_correction_T_min 0.8065
_exptl_absorpt_correction_type multi-scan
_exptl_crystal_density_diffrn 1.411
_exptl_crystal_density_method 'not measured'
_exptl_crystal_F_000 812
_exptl_crystal_size_max 0.30
_exptl_crystal_size_mid 0.20
_exptl_crystal_size_min 0.09
_refine_diff_density_max 0.660
_refine_diff_density_min -0.278
_refine_diff_density_rms 0.053
_refine_ls_abs_structure_details 'Flack H D (1983), Acta Cryst. A39, 876-881'
_refine_ls_abs_structure_Flack 0.01(4)
_refine_ls_extinction_method none
_refine_ls_goodness_of_fit_ref 1.038
_refine_ls_hydrogen_treatment constr
_refine_ls_matrix_type full
_refine_ls_number_parameters 116
_refine_ls_number_reflns 2167
_refine_ls_number_restraints 1
_refine_ls_restrained_S_all 1.038
_refine_ls_R_factor_all 0.0537
_refine_ls_R_factor_gt 0.0409
_refine_ls_shift/su_max 0.004
_refine_ls_shift/su_mean 0.000
_refine_ls_structure_factor_coef Fsqd
_refine_ls_weighting_details 'calc w=1/[\s^2^(Fo^2^)+(0.0626P)^2^+0.1702P] where P=(Fo^2^+2Fc^2^)/3'
_refine_ls_weighting_scheme calc
_refine_ls_wR_factor_gt 0.1053
_refine_ls_wR_factor_ref 0.1155
_reflns_number_gt 1684
_reflns_number_total 2167
_reflns_threshold_expression >2sigma(I)
_cod_data_source_file c3dt51140e.txt
_cod_data_source_block t
_cod_depositor_comments
;
The following automatic conversions were performed:

'_symmetry_cell_setting' value 'Orthorhombic' changed to
'orthorhombic' according to
/home/saulius/struct/CIF-dictionaries/cif_core.dic dictionary named
'cif_core.dic' version 2.4.2 from 2011-04-26.

Automatic conversion script
Id: cif_fix_values 1891 2012-01-12 08:04:46Z andrius 
;
_cod_database_code 7023295

loop_
_symmetry_equiv_pos_as_xyz
'x, y, z'
'-x, -y, z'
'x, -y, z+1/2'
'-x, y, z+1/2'
'x+1/2, y+1/2, z'
'-x+1/2, -y+1/2, z'
'x+1/2, -y+1/2, z+1/2'
'-x+1/2, y+1/2, z+1/2'

loop_
_atom_site_label
_atom_site_type_symbol
_atom_site_fract_x
_atom_site_fract_y
_atom_site_fract_z
_atom_site_U_iso_or_equiv
_atom_site_adp_type
_atom_site_occupancy
_atom_site_symmetry_multiplicity
_atom_site_calc_flag
_atom_site_refinement_flags
Mn1 Mn 0.5000 0.0000 1.91989(16) 0.03884(17) Uani 1 2 d S
O1 O 0.48180(10) 0.07955(10) 1.6662(5) 0.0437(4) Uani 1 1 d .
N1 N 0.39717(14) 0.10607(12) 1.6719(6) 0.0453(5) Uani 1 1 d .
H1 H 0.3821 0.1443 1.6020 0.054 Uiso 1 1 calc R
O2 O 0.36487(13) 0.02005(12) 1.9040(5) 0.0535(5) Uani 1 1 d .
C1 C 0.34170(18) 0.07115(17) 1.7863(5) 0.0447(6) Uani 1 1 d .
C2 C 0.24948(18) 0.09448(17) 1.7794(5) 0.0491(7) Uani 1 1 d .
C3 C 0.2171(2) 0.1452(2) 1.6464(9) 0.0827(13) Uani 1 1 d .
H3 H 0.2535 0.1675 1.5523 0.099 Uiso 1 1 calc R
C7 C 0.1924(2) 0.0603(2) 1.9052(8) 0.0800(12) Uani 1 1 d .
H7 H 0.2123 0.0246 1.9957 0.096 Uiso 1 1 calc R
C5 C 0.0760(3) 0.1291(3) 1.7721(9) 0.0901(15) Uani 1 1 d .
H5 H 0.0175 0.1402 1.7681 0.108 Uiso 1 1 calc R
C6 C 0.1063(3) 0.0774(3) 1.9017(11) 0.1032(17) Uani 1 1 d .
H6 H 0.0686 0.0531 1.9892 0.124 Uiso 1 1 calc R
C4 C 0.1310(3) 0.1641(3) 1.6497(10) 0.0966(16) Uani 1 1 d .
H4 H 0.1111 0.2017 1.5653 0.116 Uiso 1 1 calc R
O3 O 0.4102(2) 0.18967(18) 1.3081(5) 0.0902(9) Uani 1 1 d .
H3A H 0.4396 0.1548 1.2679 0.135 Uiso 1 1 calc R
C8 C 0.3713(4) 0.2216(3) 1.1517(10) 0.130(2) Uani 1 1 d .
H8A H 0.3359 0.2617 1.1991 0.195 Uiso 1 1 calc R
H8B H 0.3360 0.1856 1.0833 0.195 Uiso 1 1 calc R
H8C H 0.4138 0.2405 1.0595 0.195 Uiso 1 1 calc R

loop_
_atom_site_aniso_label
_atom_site_aniso_U_11
_atom_site_aniso_U_22
_atom_site_aniso_U_33
_atom_site_aniso_U_23
_atom_site_aniso_U_13
_atom_site_aniso_U_12
Mn1 0.0358(3) 0.0546(3) 0.0261(2) 0.000 0.000 0.0018(3)
O1 0.0410(9) 0.0539(9) 0.0362(9) 0.0010(15) 0.0013(16) 0.0001(7)
N1 0.0463(11) 0.0475(11) 0.0422(11) 0.0020(16) 0.0027(15) 0.0063(9)
O2 0.0405(10) 0.0694(13) 0.0505(14) 0.0149(17) 0.0000(12) 0.0024(8)
C1 0.0420(15) 0.0554(16) 0.0367(15) -0.0013(14) -0.0011(12) 0.0030(12)
C2 0.0428(15) 0.0545(17) 0.0501(18) 0.0010(15) -0.0026(14) 0.0030(12)
C3 0.058(2) 0.098(3) 0.091(4) 0.036(3) -0.004(3) 0.0136(19)
C7 0.0551(19) 0.095(3) 0.090(3) 0.033(3) 0.009(2) 0.0188(18)
C5 0.051(2) 0.114(4) 0.105(4) 0.008(3) -0.002(2) 0.024(2)
C6 0.051(2) 0.122(3) 0.136(5) 0.033(4) 0.026(3) 0.014(2)
C4 0.069(2) 0.111(3) 0.109(4) 0.032(4) -0.005(3) 0.033(2)
O3 0.119(2) 0.086(2) 0.0660(18) 0.0155(17) 0.0210(17) 0.0419(18)
C8 0.170(5) 0.145(5) 0.076(3) -0.011(4) -0.026(5) 0.083(4)

loop_
_atom_type_symbol
_atom_type_description
_atom_type_scat_dispersion_real
_atom_type_scat_dispersion_imag
_atom_type_scat_source
C C 0.0033 0.0016 'International Tables Vol C Tables 4.2.6.8 and 6.1.1.4'
H H 0.0000 0.0000 'International Tables Vol C Tables 4.2.6.8 and 6.1.1.4'
N N 0.0061 0.0033 'International Tables Vol C Tables 4.2.6.8 and 6.1.1.4'
O O 0.0106 0.0060 'International Tables Vol C Tables 4.2.6.8 and 6.1.1.4'
Mn Mn 0.3368 0.7283 'International Tables Vol C Tables 4.2.6.8 and 6.1.1.4'

loop_
_geom_angle_atom_site_label_1
_geom_angle_atom_site_label_2
_geom_angle_atom_site_label_3
_geom_angle
_geom_angle_site_symmetry_1
_geom_angle_site_symmetry_3
O2 Mn1 O2 174.36(18) 2_655 .
O2 Mn1 O1 91.15(8) 2_655 4_655
O2 Mn1 O1 93.04(10) . 4_655
O2 Mn1 O1 93.04(10) 2_655 3
O2 Mn1 O1 91.15(8) . 3
O1 Mn1 O1 83.86(14) 4_655 3
O2 Mn1 O1 74.24(8) 2_655 2_655
O2 Mn1 O1 101.38(10) . 2_655
O1 Mn1 O1 165.22(8) 4_655 2_655
O1 Mn1 O1 98.88(7) 3 2_655
O2 Mn1 O1 101.38(10) 2_655 .
O2 Mn1 O1 74.24(8) . .
O1 Mn1 O1 98.88(7) 4_655 .
O1 Mn1 O1 165.22(8) 3 .
O1 Mn1 O1 82.19(14) 2_655 .
N1 O1 Mn1 111.4(2) . 3_554
N1 O1 Mn1 108.6(2) . .
Mn1 O1 Mn1 96.97(7) 3_554 .
C1 N1 O1 118.1(3) . .
C1 N1 H1 121.0 . .
O1 N1 H1 121.0 . .
C1 O2 Mn1 115.87(19) . .
O2 C1 N1 121.4(3) . .
O2 C1 C2 120.0(3) . .
N1 C1 C2 118.6(3) . .
C7 C2 C3 117.1(3) . .
C7 C2 C1 118.6(3) . .
C3 C2 C1 124.2(3) . .
C2 C3 C4 120.8(4) . .
C2 C3 H3 119.6 . .
C4 C3 H3 119.6 . .
C2 C7 C6 121.6(4) . .
C2 C7 H7 119.2 . .
C6 C7 H7 119.2 . .
C4 C5 C6 119.1(4) . .
C4 C5 H5 120.5 . .
C6 C5 H5 120.5 . .
C5 C6 C7 120.3(5) . .
C5 C6 H6 119.9 . .
C7 C6 H6 119.9 . .
C5 C4 C3 121.0(4) . .
C5 C4 H4 119.5 . .
C3 C4 H4 119.5 . .
C8 O3 H3A 109.5 . .
O3 C8 H8A 109.5 . .
O3 C8 H8B 109.5 . .
H8A C8 H8B 109.5 . .
O3 C8 H8C 109.5 . .
H8A C8 H8C 109.5 . .
H8B C8 H8C 109.5 . .

loop_
_geom_bond_atom_site_label_1
_geom_bond_atom_site_label_2
_geom_bond_distance
_geom_bond_site_symmetry_2
Mn1 O2 2.132(2) 2_655
Mn1 O2 2.132(2) .
Mn1 O1 2.183(3) 4_655
Mn1 O1 2.183(3) 3
Mn1 O1 2.220(3) 2_655
Mn1 O1 2.220(3) .
O1 N1 1.399(3) .
O1 Mn1 2.183(3) 3_554
N1 C1 1.306(4) .
N1 H1 0.8600 .
O2 C1 1.256(4) .
C1 C2 1.493(4) .
C2 C7 1.360(5) .
C2 C3 1.362(5) .
C3 C4 1.379(5) .
C3 H3 0.9300 .
C7 C6 1.372(5) .
C7 H7 0.9300 .
C5 C4 1.334(7) .
C5 C6 1.348(7) .
C5 H5 0.9300 .
C6 H6 0.9300 .
C4 H4 0.9300 .
O3 C8 1.326(6) .
O3 H3A 0.8200 .
C8 H8A 0.9600 .
C8 H8B 0.9600 .
C8 H8C 0.9600 .

loop_
_geom_hbond_atom_site_label_D
_geom_hbond_atom_site_label_H
_geom_hbond_atom_site_label_A
_geom_hbond_distance_DH
_geom_hbond_distance_HA
_geom_hbond_distance_DA
_geom_hbond_angle_DHA
_geom_hbond_site_symmetry_A
N1 H1 O3 0.86 2.15 2.839(4) 137.0 .
C7 H7 O2 0.93 2.45 2.774(4) 100.7 .
O3 H3A O1 0.82 1.94 2.760(3) 174.3 4_654
